data_2200804
loop_
_publ_author_name
'Brennessel, William W.'
'Brooks, Neil R.'
'Mehn, Mark P.'
'Que Jr, Lawrence'
'Young Jr, Victor G.'

_publ_section_title
;
 Hexakis(acetonitrile)iron(II) hexafluoroantimonate
;
_journal_issue 11
_journal_name_full 'Acta Crystallographica Section E'
_journal_page_first m545
_journal_page_last m546
_journal_paper_doi 10.1107/S1600536801017585
_journal_volume 57
_journal_year 2001
_chemical_formula_iupac '[Fe (C2 H3 N)6] [Sb F6]2'
_chemical_formula_moiety 'C12 H18 Fe N6 2+, 2F6 Sb 1-'
_chemical_formula_sum 'C12 H18 F12 Fe N6 Sb2'
_chemical_formula_weight 773.67
_chemical_name_common '(MeCN)6Fe (SbF6)2'
_chemical_name_systematic
;
hexakis(acetonitrile) iron(II) hexafluoroantimonate
;
_space_group_IT_number 148
_symmetry_cell_setting hexagonal
_symmetry_space_group_name_Hall '-R 3'
_symmetry_space_group_name_H-M 'R -3 :H'
_audit_creation_method SHELXL-97
_cell_angle_alpha 90.00
_cell_angle_beta 90.00
_cell_angle_gamma 120.00
_cell_formula_units_Z 3
_cell_length_a 11.3398(6)
_cell_length_b 11.3398(6)
_cell_length_c 17.3584(11)
_cell_measurement_reflns_used 4001
_cell_measurement_temperature 173(2)
_cell_measurement_theta_max 27.5
_cell_measurement_theta_min 2.4
_cell_volume 1933.09(19)
_computing_cell_refinement 'SAINT (Bruker, 2000)'
_computing_data_collection 'SMART (Bruker, 2000)'
_computing_data_reduction SAINT
_computing_molecular_graphics 'SHELXTL/PC (Sheldrick, 1998)'
_computing_publication_material 'SHELXTL/PC and PLATON (Spek, 2001)'
_computing_structure_refinement 'SHELXL97 (Sheldrick, 1997)'
_computing_structure_solution 'SHELXS97 (Sheldrick, 1990)'
_diffrn_ambient_temperature 173(2)
_diffrn_measured_fraction_theta_full .998
_diffrn_measured_fraction_theta_max .998
_diffrn_measurement_device_type 'Bruker CCD area-detector'
_diffrn_measurement_method '\f and \w'
_diffrn_radiation_monochromator graphite
_diffrn_radiation_source 'fine-focus sealed tube'
_diffrn_radiation_type MoK\a
_diffrn_radiation_wavelength .71073
_diffrn_reflns_av_R_equivalents .028
_diffrn_reflns_av_sigmaI/netI .016
_diffrn_reflns_limit_h_max 14
_diffrn_reflns_limit_h_min -14
_diffrn_reflns_limit_k_max 14
_diffrn_reflns_limit_k_min -14
_diffrn_reflns_limit_l_max 22
_diffrn_reflns_limit_l_min -22
_diffrn_reflns_number 5690
_diffrn_reflns_theta_full 27.5
_diffrn_reflns_theta_max 27.5
_diffrn_reflns_theta_min 2.4
_diffrn_standards_decay_% 0
_diffrn_standards_number 0
_exptl_absorpt_coefficient_mu 2.73
_exptl_absorpt_correction_T_max .900
_exptl_absorpt_correction_T_min .602
_exptl_absorpt_correction_type multi-scan
_exptl_absorpt_process_details '(SADABS; Blessing, 1995; Sheldrick, 2000)'
_exptl_crystal_colour colourless
_exptl_crystal_density_diffrn 1.994
_exptl_crystal_density_method 'not measured'
_exptl_crystal_description 'block cut from hexagonal prism'
_exptl_crystal_F_000 1104
_exptl_crystal_size_max .40
_exptl_crystal_size_mid .30
_exptl_crystal_size_min .30
_refine_diff_density_max .55
_refine_diff_density_min -.47
_refine_ls_extinction_coef .0107(5)
_refine_ls_extinction_method SHELXL97
_refine_ls_goodness_of_fit_ref 1.12
_refine_ls_hydrogen_treatment constr
_refine_ls_matrix_type full
_refine_ls_number_parameters 53
_refine_ls_number_reflns 996
_refine_ls_number_restraints 0
_refine_ls_restrained_S_all 1.12
_refine_ls_R_factor_all .025
_refine_ls_R_factor_gt .024
_refine_ls_shift/su_max .001
_refine_ls_shift/su_mean .000
_refine_ls_structure_factor_coef Fsqd
_refine_ls_weighting_details 'calc w = 1/[\s^2^(Fo^2^)+(0.0368P)^2^+4.867P] where P = (Fo^2^+2Fc^2^)/3'
_refine_ls_weighting_scheme calc
_refine_ls_wR_factor_ref .069
_reflns_number_gt 933
_reflns_number_total 996
_reflns_threshold_expression I>2\s(I)
_cod_data_source_file ya6066.cif
_cod_data_source_block I
_cod_depositor_comments
;
The following automatic conversions were performed:
'_symmetry_cell_setting' value 'Hexagonal' changed to 'hexagonal'
according to '/home/saulius/struct/CIF-dictionaries/cif_core.dic'
dictionary named 'cif_core.dic' version 2.4.1 from 2010-06-29.

Automatic conversion script
Id: cif_fix_enum 1527 2010-12-29 10:47:43Z saulius 

The following automatic conversions were performed:

'_symmetry_cell_setting' value 'Hexagonal' changed to 'hexagonal'
according to /home/saulius/struct/CIF-dictionaries/cif_core.dic
dictionary named 'cif_core.dic' version 2.4.1 from 2010-06-29.

Automatic conversion script
Id: cif_fix_values 1715 2011-07-08 13:25:40Z adriana 
;
_cod_original_cell_volume 1933.1(2)
_cod_original_sg_symbol_H-M 'R -3'
_cod_database_code 2200804
_cod_database_fobs_code 2200804

loop_
_symmetry_equiv_pos_as_xyz
'x, y, z'
'-y, x-y, z'
'-x+y, -x, z'
'x+2/3, y+1/3, z+1/3'
'-y+2/3, x-y+1/3, z+1/3'
'-x+y+2/3, -x+1/3, z+1/3'
'x+1/3, y+2/3, z+2/3'
'-y+1/3, x-y+2/3, z+2/3'
'-x+y+1/3, -x+2/3, z+2/3'
'-x, -y, -z'
'y, -x+y, -z'
'x-y, x, -z'
'-x+2/3, -y+1/3, -z+1/3'
'y+2/3, -x+y+1/3, -z+1/3'
'x-y+2/3, x+1/3, -z+1/3'
'-x+1/3, -y+2/3, -z+2/3'
'y+1/3, -x+y+2/3, -z+2/3'
'x-y+1/3, x+2/3, -z+2/3'

loop_
_atom_site_label
_atom_site_fract_x
_atom_site_fract_y
_atom_site_fract_z
_atom_site_U_iso_or_equiv
_atom_site_adp_type
_atom_site_calc_flag
_atom_site_refinement_flags
_atom_site_occupancy
_atom_site_disorder_assembly
_atom_site_disorder_group
_atom_site_type_symbol
Fe1 .6667 .3333 .3333 .02141(19) Uani d S 1 . . Fe
N1 .6659(2) .4906(2) .40253(12) .0321(5) Uani d . 1 . . N
C1 .6658(2) .5774(2) .43437(14) .0288(5) Uani d . 1 . . C
C2 .6651(3) .6881(3) .4763(2) .0424(7) Uani d . 1 . . C
H2A .6723 .6760 .5316 .064 Uiso calc R 1 . . H
H2B .5800 .6878 .4657 .064 Uiso calc R 1 . . H
H2C .7425 .7751 .4597 .064 Uiso calc R 1 . . H
Sb1 .6667 .3333 .661838(14) .02892(17) Uani d S 1 . . Sb
F1 .6682(3) .1981(3) .7195(2) .1068(11) Uani d . 1 . . F
F2 .5350(3) .1968(3) .60083(19) .0921(9) Uani d . 1 . . F

loop_
_atom_site_aniso_label
_atom_site_aniso_U_11
_atom_site_aniso_U_22
_atom_site_aniso_U_33
_atom_site_aniso_U_12
_atom_site_aniso_U_13
_atom_site_aniso_U_23
Fe1 .0214(2) .0214(2) .0215(4) .01069(12) .000 .000
N1 .0328(10) .0315(10) .0331(10) .0171(8) -.0006(8) -.0040(8)
C1 .0252(10) .0299(11) .0313(11) .0137(9) -.0021(8) -.0033(9)
C2 .0416(16) .0364(13) .054(2) .0230(13) -.0058(11) -.0167(13)
Sb1 .03148(19) .03148(19) .0238(2) .01574(9) .000 .000
F1 .111(2) .094(2) .118(2) .0533(18) -.0103(19) .0595(19)
F2 .0745(16) .0736(16) .120(2) .0309(13) -.0527(16) -.0450(16)

loop_
_atom_type_symbol
_atom_type_description
_atom_type_scat_dispersion_real
_atom_type_scat_dispersion_imag
_atom_type_scat_source
C C .0033 .0016 'International Tables Vol C Tables 4.2.6.8 and 6.1.1.4'
H H .0000 .0000 'International Tables Vol C Tables 4.2.6.8 and 6.1.1.4'
N N .0061 .0033 'International Tables Vol C Tables 4.2.6.8 and 6.1.1.4'
F F .0171 .0103 'International Tables Vol C Tables 4.2.6.8 and 6.1.1.4'
Fe Fe .3463 .8444 'International Tables Vol C Tables 4.2.6.8 and 6.1.1.4'
Sb Sb -.5866 1.5461 'International Tables Vol C Tables 4.2.6.8 and 6.1.1.4'

loop_
_geom_angle_atom_site_label_1
_geom_angle_atom_site_label_2
_geom_angle_atom_site_label_3
_geom_angle_site_symmetry_1
_geom_angle_site_symmetry_3
_geom_angle
N1 Fe1 N1 18_545 3_665 180.0
N1 Fe1 N1 18_545 2_655 88.10(8)
N1 Fe1 N1 3_665 2_655 91.91(8)
N1 Fe1 N1 18_545 . 88.10(8)
N1 Fe1 N1 3_665 . 91.91(8)
N1 Fe1 N1 2_655 . 91.91(8)
N1 Fe1 N1 18_545 17 91.91(8)
N1 Fe1 N1 3_665 17 88.09(8)
N1 Fe1 N1 2_655 17 180.0
N1 Fe1 N1 . 17 88.10(8)
N1 Fe1 N1 18_545 16_655 91.90(8)
N1 Fe1 N1 3_665 16_655 88.09(8)
N1 Fe1 N1 2_655 16_655 88.10(8)
N1 Fe1 N1 . 16_655 180.0
N1 Fe1 N1 17 16_655 91.90(8)
C1 N1 Fe1 . . 175.4(2)
N1 C1 C2 . . 179.3(3)
C1 C2 H2A . . 109.5
C1 C2 H2B . . 109.5
H2A C2 H2B . . 109.5
C1 C2 H2C . . 109.5
H2A C2 H2C . . 109.5
H2B C2 H2C . . 109.5
F1 Sb1 F1 . 2_655 93.15(17)
F1 Sb1 F1 . 3_665 93.15(17)
F1 Sb1 F1 2_655 3_665 93.15(17)
F1 Sb1 F2 . 2_655 88.85(16)
F1 Sb1 F2 2_655 2_655 87.37(16)
F1 Sb1 F2 3_665 2_655 177.90(13)
F1 Sb1 F2 . . 87.37(16)
F1 Sb1 F2 2_655 . 177.90(13)
F1 Sb1 F2 3_665 . 88.85(16)
F2 Sb1 F2 2_655 . 90.60(16)
F1 Sb1 F2 . 3_665 177.90(13)
F1 Sb1 F2 2_655 3_665 88.85(16)
F1 Sb1 F2 3_665 3_665 87.37(15)
F2 Sb1 F2 2_655 3_665 90.60(16)
F2 Sb1 F2 . 3_665 90.60(16)

loop_
_geom_bond_atom_site_label_1
_geom_bond_atom_site_label_2
_geom_bond_site_symmetry_2
_geom_bond_distance
_geom_bond_publ_flag
Fe1 N1 18_545 2.153(2) ?
Fe1 N1 3_665 2.153(2) ?
Fe1 N1 2_655 2.153(2) ?
Fe1 N1 . 2.153(2) ?
Fe1 N1 17 2.153(2) ?
Fe1 N1 16_655 2.153(2) ?
N1 C1 . 1.129(3) ?
C1 C2 . 1.455(4) ?
C2 H2A . .9800 ?
C2 H2B . .9800 ?
C2 H2C . .9800 ?
Sb1 F1 . 1.839(2) ?
Sb1 F1 2_655 1.839(2) ?
Sb1 F1 3_665 1.839(2) ?
Sb1 F2 2_655 1.854(2) ?
Sb1 F2 . 1.854(2) ?
Sb1 F2 3_665 1.854(2) ?
